data_7701031
loop_
_publ_author_name
'Cuevas-Ch\'avez, Cynthia A'
'Vendier, Laure'
'Sabo-Etienne, Sylviane'
'Montiel-Palma, Virginia'

_publ_section_title
;
 Iridium complexes featuring a tridentate SiPSi ligand: from dimeric to
 monomeric 14, 16 or 18-electron species.
;
_journal_issue 37
_journal_name_full 'Dalton transactions (Cambridge, England : 2003)'
_journal_page_first 14010
_journal_page_last 14018
_journal_paper_doi 10.1039/c9dt03136g
_journal_volume 48
_journal_year 2019
_chemical_absolute_configuration ad
_chemical_compound_source 'synthesis as described'
_chemical_formula_moiety 'C48 H59 Cl Ir2 P2 Si4, 2(C6 H6)'
_chemical_formula_sum 'C60 H71 Cl Ir2 P2 Si4'
_chemical_formula_weight 1386.31
_space_group_IT_number 2
_space_group_name_Hall '-P 1'
_space_group_name_H-M_alt 'P -1'
_symmetry_cell_setting triclinic
_symmetry_Int_Tables_number 2
_symmetry_space_group_name_Hall '-P 1'
_symmetry_space_group_name_H-M 'P -1'
_atom_sites_solution_hydrogens mixed
_audit_creation_date 2018-03-16T09:54:42-00:00
_audit_creation_method 'WinGX routine CIF_UPDATE'
_audit_update_record
;
2019-07-08 deposited with the CCDC.    2019-08-29 downloaded from the CCDC.
;
_cell_angle_alpha 84.0860(10)
_cell_angle_beta 87.7160(10)
_cell_angle_gamma 74.6470(10)
_cell_formula_units_Z 2
_cell_length_a 12.2965(6)
_cell_length_b 12.8675(6)
_cell_length_c 18.4988(9)
_cell_measurement_reflns_used 9239
_cell_measurement_temperature 100(2)
_cell_measurement_theta_max 28.32
_cell_measurement_theta_min 2.63
_cell_measurement_wavelength 0.71073
_cell_volume 2807.3(2)
_computing_structure_refinement 'SHELXL-2016/4 (Sheldrick, 2016)'
_diffrn_ambient_temperature 100(2)
_diffrn_measured_fraction_theta_full 0.994
_diffrn_measured_fraction_theta_max 0.995
_diffrn_measurement_device_type 'Bruker Kappa APEX II'
_diffrn_measurement_method \w-\f
_diffrn_radiation_monochromator graphite
_diffrn_radiation_probe x-ray
_diffrn_radiation_type MoK\a
_diffrn_radiation_wavelength 0.71073
_diffrn_reflns_av_R_equivalents 0.038
_diffrn_reflns_av_unetI/netI 0.0276
_diffrn_reflns_Laue_measured_fraction_full 0.994
_diffrn_reflns_Laue_measured_fraction_max 0.995
_diffrn_reflns_limit_h_max 16
_diffrn_reflns_limit_h_min -16
_diffrn_reflns_limit_k_max 17
_diffrn_reflns_limit_k_min -17
_diffrn_reflns_limit_l_max 24
_diffrn_reflns_limit_l_min -24
_diffrn_reflns_number 62177
_diffrn_reflns_point_group_measured_fraction_full 0.994
_diffrn_reflns_point_group_measured_fraction_max 0.995
_diffrn_reflns_theta_full 25.242
_diffrn_reflns_theta_max 28.33
_diffrn_reflns_theta_min 2.885
_diffrn_standards_decay_% 0
_diffrn_standards_interval_count 0
_diffrn_standards_interval_time 0
_diffrn_standards_number 0
_exptl_absorpt_coefficient_mu 4.964
_exptl_absorpt_correction_T_max 0.7457
_exptl_absorpt_correction_T_min 0.6538
_exptl_absorpt_correction_type multi-scan
_exptl_absorpt_process_details
;
        [c.f. r.h. blessing, acta cryst. (1995), a51, 33-38]
;
_exptl_crystal_colour yellow
_exptl_crystal_density_diffrn 1.64
_exptl_crystal_density_method 'not measured'
_exptl_crystal_description parallelepiped
_exptl_crystal_F_000 1376
_exptl_crystal_size_max 0.08
_exptl_crystal_size_mid 0.05
_exptl_crystal_size_min 0.02
_refine_diff_density_max 0.48
_refine_diff_density_min -0.381
_refine_diff_density_rms 0.082
_refine_ls_extinction_method none
_refine_ls_goodness_of_fit_ref 1.027
_refine_ls_hydrogen_treatment mixed
_refine_ls_matrix_type full
_refine_ls_number_parameters 634
_refine_ls_number_reflns 13948
_refine_ls_number_restraints 0
_refine_ls_restrained_S_all 1.027
_refine_ls_R_factor_all 0.0182
_refine_ls_R_factor_gt 0.0158
_refine_ls_shift/su_max 0.007
_refine_ls_shift/su_mean 0
_refine_ls_structure_factor_coef Fsqd
_refine_ls_weighting_details 'w=1/[\s^2^(Fo^2^)+(0.0060P)^2^+1.8867P] where P=(Fo^2^+2Fc^2^)/3'
_refine_ls_weighting_scheme calc
_refine_ls_wR_factor_gt 0.0377
_refine_ls_wR_factor_ref 0.0387
_reflns_Friedel_coverage 0
_reflns_number_gt 12886
_reflns_number_total 13948
_reflns_threshold_expression 'I > 2\s(I)'
_cod_data_source_file c9dt03136g2.cif
_cod_data_source_block cynthia150318
_cod_depositor_comments 'Adding full bibliography for 7701029--7701035.cif.'
_cod_database_code 7701031

loop_
_symmetry_equiv_pos_as_xyz
'x, y, z'
'-x, -y, -z'

loop_
_atom_site_label
_atom_site_type_symbol
_atom_site_fract_x
_atom_site_fract_y
_atom_site_fract_z
_atom_site_U_iso_or_equiv
_atom_site_adp_type
_atom_site_occupancy
_atom_site_site_symmetry_order
_atom_site_calc_flag
_atom_site_refinement_flags_posn
_atom_site_refinement_flags_adp
IR1 Ir -0.10334(2) 0.83400(2) 0.74881(2) 0.00773(2) Uani 1 1 d . .
IR2 Ir 0.06549(2) 0.64427(2) 0.72929(2) 0.00777(2) Uani 1 1 d . .
CL1 Cl -0.00774(4) 0.70263(3) 0.85092(2) 0.01112(8) Uani 1 1 d . .
P1 P 0.19202(4) 0.48268(4) 0.75940(2) 0.00841(8) Uani 1 1 d . .
P2 P -0.22173(4) 0.96511(4) 0.80997(2) 0.00905(9) Uani 1 1 d . .
SI1 Si 0.08686(5) 0.60611(4) 0.60807(3) 0.01234(10) Uani 1 1 d . .
SI2 Si 0.20449(4) 0.73273(4) 0.73679(3) 0.01190(10) Uani 1 1 d . .
SI3 Si -0.24152(4) 0.74394(4) 0.74427(3) 0.01096(10) Uani 1 1 d . .
SI4 Si -0.14128(4) 0.94744(4) 0.64050(3) 0.01080(10) Uani 1 1 d . .
C1 C 0.4406(2) 0.9957(2) 1.56445(14) 0.0381(6) Uani 1 1 d . .
H1 H 0.399801 0.993013 1.609001 0.046 Uiso 1 1 calc R U
C2 C 0.5194(2) 0.9149(2) 1.45753(15) 0.0382(6) Uani 1 1 d . .
H3 H 0.533018 0.856191 1.4282 0.046 Uiso 1 1 calc R U
C3 C 0.4597(2) 0.9111(2) 1.52212(15) 0.0388(6) Uani 1 1 d . .
H2 H 0.431927 0.850016 1.537216 0.047 Uiso 1 1 calc R U
C4 C 0.7300(2) 0.2282(2) 1.00797(13) 0.0307(5) Uani 1 1 d . .
H4 H 0.756712 0.154611 1.026779 0.037 Uiso 1 1 calc R U
C5 C 0.6246(2) 0.2654(2) 0.9779(2) 0.0508(8) Uani 1 1 d . .
H6 H 0.578339 0.217265 0.975622 0.061 Uiso 1 1 calc R U
C6 C 0.5862(3) 0.3723(3) 0.9511(2) 0.0682(12) Uani 1 1 d . .
H7 H 0.513377 0.397827 0.93035 0.082 Uiso 1 1 calc R U
C7 C 0.6527(3) 0.4424(2) 0.9543(2) 0.0528(9) Uani 1 1 d . .
H5 H 0.625998 0.516127 0.93571 0.063 Uiso 1 1 calc R U
C8 C 0.7964(2) 0.29863(19) 1.01055(12) 0.0260(5) Uani 1 1 d . .
H9 H 0.869691 0.273159 1.030674 0.031 Uiso 1 1 calc R U
C9 C 0.7577(2) 0.40540(19) 0.98427(14) 0.0299(5) Uani 1 1 d . .
H8 H 0.803675 0.453676 0.986884 0.036 Uiso 1 1 calc R U
C10 C 0.17439(15) 0.37255(14) 0.70969(10) 0.0108(3) Uani 1 1 d . .
C11 C 0.15019(16) 0.28059(15) 0.74636(10) 0.0128(4) Uani 1 1 d . .
H21 H 0.142317 0.275197 0.797808 0.015 Uiso 1 1 calc R U
C12 C 0.13753(16) 0.19693(15) 0.70825(11) 0.0156(4) Uani 1 1 d . .
H10 H 0.118726 0.135715 0.733387 0.019 Uiso 1 1 calc R U
C13 C 0.15247(18) 0.20329(16) 0.63346(11) 0.0183(4) Uani 1 1 d . .
H20 H 0.146169 0.145409 0.607304 0.022 Uiso 1 1 calc R U
C14 C 0.17657(18) 0.29402(16) 0.59693(11) 0.0174(4) Uani 1 1 d . .
H11 H 0.186633 0.29728 0.545644 0.021 Uiso 1 1 calc R U
C15 C 0.18659(16) 0.38118(15) 0.63320(10) 0.0129(4) Uani 1 1 d . .
C16 C 0.20520(17) 0.48080(15) 0.59154(10) 0.0140(4) Uani 1 1 d . .
H12 H 0.21017 0.471086 0.539003 0.017 Uiso 1 1 calc R U
H19 H 0.2778 0.491583 0.606008 0.017 Uiso 1 1 calc R U
C17 C -0.04703(18) 0.56930(17) 0.58695(11) 0.0203(4) Uani 1 1 d . .
H15 H -0.112649 0.626491 0.600267 0.03 Uiso 1 1 calc R U
H14 H -0.04889 0.500726 0.614793 0.03 Uiso 1 1 calc R U
H13 H -0.048797 0.56164 0.534884 0.03 Uiso 1 1 calc R U
C18 C 0.10683(19) 0.70972(16) 0.53237(10) 0.0203(4) Uani 1 1 d . .
H18 H 0.087816 0.689039 0.485911 0.03 Uiso 1 1 calc R U
H17 H 0.185587 0.713107 0.530815 0.03 Uiso 1 1 calc R U
H16 H 0.057462 0.780847 0.541082 0.03 Uiso 1 1 calc R U
C19 C 0.18819(16) 0.42678(14) 0.85446(9) 0.0101(3) Uani 1 1 d . .
C20 C 0.08420(16) 0.43475(15) 0.88980(10) 0.0129(4) Uani 1 1 d . .
H22 H 0.01663 0.473516 0.86568 0.015 Uiso 1 1 calc R U
C21 C 0.07917(17) 0.38635(15) 0.95992(10) 0.0150(4) Uani 1 1 d . .
H26 H 0.008078 0.391469 0.983417 0.018 Uiso 1 1 calc R U
C22 C 0.17726(18) 0.33050(16) 0.99597(10) 0.0170(4) Uani 1 1 d . .
H23 H 0.173381 0.297698 1.044081 0.02 Uiso 1 1 calc R U
C23 C 0.28072(17) 0.32267(16) 0.96173(10) 0.0168(4) Uani 1 1 d . .
H24 H 0.347966 0.284838 0.986552 0.02 Uiso 1 1 calc R U
C24 C 0.28682(16) 0.36998(15) 0.89103(10) 0.0130(4) Uani 1 1 d . .
H25 H 0.358115 0.363671 0.867576 0.016 Uiso 1 1 calc R U
C25 C 0.34229(15) 0.47474(15) 0.74750(10) 0.0113(3) Uani 1 1 d . .
C26 C 0.38507(16) 0.55319(15) 0.77595(10) 0.0144(4) Uani 1 1 d . .
C27 C 0.30845(16) 0.64933(15) 0.80721(11) 0.0145(4) Uani 1 1 d . .
H34 H 0.353879 0.69482 0.824317 0.017 Uiso 1 1 calc R U
H33 H 0.266699 0.624647 0.849514 0.017 Uiso 1 1 calc R U
C28 C 0.14362(17) 0.86818(15) 0.77397(11) 0.0175(4) Uani 1 1 d . .
H29 H 0.189389 0.917819 0.756734 0.026 Uiso 1 1 calc R U
H27 H 0.143956 0.858312 0.827215 0.026 Uiso 1 1 calc R U
H28 H 0.06602 0.898516 0.757217 0.026 Uiso 1 1 calc R U
C29 C 0.29150(18) 0.75754(17) 0.65451(11) 0.0199(4) Uani 1 1 d . .
H30 H 0.353176 0.785957 0.668718 0.03 Uiso 1 1 calc R U
H31 H 0.244009 0.810219 0.619044 0.03 Uiso 1 1 calc R U
H32 H 0.322819 0.689397 0.632767 0.03 Uiso 1 1 calc R U
C30 C 0.50140(18) 0.53948(18) 0.77277(13) 0.0250(5) Uani 1 1 d . .
H35 H 0.531941 0.591975 0.791006 0.03 Uiso 1 1 calc R U
C31 C 0.57360(18) 0.45137(18) 0.74375(14) 0.0277(5) Uani 1 1 d . .
H38 H 0.652698 0.443164 0.7434 0.033 Uiso 1 1 calc R U
C32 C 0.53095(17) 0.37532(17) 0.71528(12) 0.0209(4) Uani 1 1 d . .
H37 H 0.580203 0.315348 0.694664 0.025 Uiso 1 1 calc R U
C33 C 0.41598(16) 0.38751(15) 0.71716(10) 0.0140(4) Uani 1 1 d . .
H36 H 0.386446 0.335509 0.697421 0.017 Uiso 1 1 calc R U
C34 C -0.17734(17) 0.59355(15) 0.76320(12) 0.0183(4) Uani 1 1 d . .
H40 H -0.226333 0.554173 0.744069 0.028 Uiso 1 1 calc R U
H39 H -0.169436 0.574636 0.815759 0.028 Uiso 1 1 calc R U
H41 H -0.102937 0.57377 0.739584 0.028 Uiso 1 1 calc R U
C35 C -0.33538(17) 0.76402(17) 0.66366(11) 0.0181(4) Uani 1 1 d . .
H43 H -0.39182 0.72293 0.673953 0.027 Uiso 1 1 calc R U
H44 H -0.28987 0.738493 0.621143 0.027 Uiso 1 1 calc R U
H42 H -0.373471 0.84112 0.653778 0.027 Uiso 1 1 calc R U
C36 C -0.34412(16) 0.78204(15) 0.82288(10) 0.0131(4) Uani 1 1 d . .
H67 H -0.391398 0.7303 0.830471 0.016 Uiso 1 1 calc R U
H66 H -0.301281 0.776949 0.867873 0.016 Uiso 1 1 calc R U
C37 C -0.41831(16) 0.89437(15) 0.80840(10) 0.0123(4) Uani 1 1 d . .
C38 C -0.53436(17) 0.91200(16) 0.79940(11) 0.0163(4) Uani 1 1 d . .
H45 H -0.565806 0.851708 0.802531 0.02 Uiso 1 1 calc R U
C39 C -0.60459(17) 1.01570(17) 0.78599(11) 0.0179(4) Uani 1 1 d . .
H46 H -0.682944 1.025566 0.779088 0.021 Uiso 1 1 calc R U
C40 C -0.56085(17) 1.10488(16) 0.78263(11) 0.0178(4) Uani 1 1 d . .
H65 H -0.609167 1.176014 0.775084 0.021 Uiso 1 1 calc R U
C41 C -0.44580(16) 1.08916(15) 0.79041(10) 0.0143(4) Uani 1 1 d . .
H64 H -0.415527 1.150134 0.78809 0.017 Uiso 1 1 calc R U
C42 C -0.37360(15) 0.98498(15) 0.80163(10) 0.0108(3) Uani 1 1 d . .
C43 C -0.20622(17) 0.94837(15) 0.90933(10) 0.0128(4) Uani 1 1 d . .
C44 C -0.29944(18) 0.96216(16) 0.95628(10) 0.0168(4) Uani 1 1 d . .
H47 H -0.3733 0.981425 0.936965 0.02 Uiso 1 1 calc R U
C45 C -0.2850(2) 0.94786(17) 1.03157(11) 0.0218(4) Uani 1 1 d . .
H48 H -0.348955 0.95653 1.063173 0.026 Uiso 1 1 calc R U
C46 C -0.1777(2) 0.92106(17) 1.06012(11) 0.0232(5) Uani 1 1 d . .
H49 H -0.167839 0.911737 1.111277 0.028 Uiso 1 1 calc R U
C47 C -0.08457(19) 0.90788(16) 1.01380(11) 0.0194(4) Uani 1 1 d . .
H50 H -0.0109 0.889879 1.033322 0.023 Uiso 1 1 calc R U
C48 C -0.09854(17) 0.92086(15) 0.93901(10) 0.0150(4) Uani 1 1 d . .
H51 H -0.034202 0.910933 0.907722 0.018 Uiso 1 1 calc R U
C49 C -0.19819(15) 1.09800(14) 0.78230(10) 0.0111(3) Uani 1 1 d . .
C50 C -0.21024(15) 1.13971(14) 0.70823(10) 0.0116(3) Uani 1 1 d . .
C51 C -0.17819(17) 1.23548(15) 0.68759(11) 0.0158(4) Uani 1 1 d . .
H55 H -0.183443 1.263786 0.637977 0.019 Uiso 1 1 calc R U
C52 C -0.13913(17) 1.28997(16) 0.73739(12) 0.0187(4) Uani 1 1 d . .
H52 H -0.11685 1.353986 0.721579 0.022 Uiso 1 1 calc R U
C53 C -0.13249(17) 1.25123(16) 0.81032(12) 0.0183(4) Uani 1 1 d . .
H54 H -0.108097 1.289706 0.844866 0.022 Uiso 1 1 calc R U
C54 C -0.16188(16) 1.15551(15) 0.83240(11) 0.0151(4) Uani 1 1 d . .
H53 H -0.157214 1.128783 0.882313 0.018 Uiso 1 1 calc R U
C55 C -0.24910(16) 1.08173(15) 0.65260(10) 0.0135(4) Uani 1 1 d . .
H63 H -0.259732 1.127423 0.605659 0.016 Uiso 1 1 calc R U
H62 H -0.322536 1.068205 0.668079 0.016 Uiso 1 1 calc R U
C56 C -0.00913(17) 0.99210(16) 0.61390(11) 0.0165(4) Uani 1 1 d . .
H58 H 0.052885 0.928612 0.605427 0.025 Uiso 1 1 calc R U
H57 H 0.010858 1.029052 0.653129 0.025 Uiso 1 1 calc R U
H56 H -0.022742 1.041738 0.569374 0.025 Uiso 1 1 calc R U
C57 C -0.18588(19) 0.90093(17) 0.55588(10) 0.0193(4) Uani 1 1 d . .
H61 H -0.266642 0.905133 0.559163 0.029 Uiso 1 1 calc R U
H59 H -0.143124 0.825956 0.551086 0.029 Uiso 1 1 calc R U
H60 H -0.171076 0.947505 0.513352 0.029 Uiso 1 1 calc R U
C58 C 0.4422(3) 0.6054(3) 0.48060(17) 0.0494(8) Uani 1 1 d . .
H68 H 0.401617 0.678197 0.46735 0.059 Uiso 1 1 calc R U
C59 C 0.5325(3) 0.5839(3) 0.52592(16) 0.0458(7) Uani 1 1 d . .
H69 H 0.555309 0.641589 0.543494 0.055 Uiso 1 1 calc R U
C60 C 0.5900(3) 0.4779(3) 0.54588(16) 0.0484(8) Uani 1 1 d . .
H70 H 0.651862 0.462387 0.577953 0.058 Uiso 1 1 calc R U
HY1 H -0.026(2) 0.758(2) 0.6808(14) 0.037(8) Uiso 1 1 d . .

loop_
_atom_site_aniso_label
_atom_site_aniso_U_11
_atom_site_aniso_U_22
_atom_site_aniso_U_33
_atom_site_aniso_U_23
_atom_site_aniso_U_13
_atom_site_aniso_U_12
IR1 0.00819(3) 0.00672(3) 0.00809(3) -0.00077(2) -0.00115(2) -0.00145(2)
IR2 0.00846(3) 0.00695(3) 0.00754(3) -0.00051(2) -0.00006(2) -0.00144(2)
CL1 0.0124(2) 0.01097(19) 0.00829(18) -0.00028(15) 0.00005(15) -0.00044(16)
P1 0.0082(2) 0.0078(2) 0.0091(2) -0.00066(16) 0.00024(16) -0.00185(16)
P2 0.0096(2) 0.0076(2) 0.0100(2) -0.00111(16) -0.00053(17) -0.00209(16)
SI1 0.0161(3) 0.0104(2) 0.0088(2) -0.00103(18) 0.00014(19) -0.0004(2)
SI2 0.0118(2) 0.0093(2) 0.0150(2) -0.00090(19) 0.0012(2) -0.00381(19)
SI3 0.0109(2) 0.0086(2) 0.0138(2) -0.00175(18) -0.00254(19) -0.00283(19)
SI4 0.0130(2) 0.0096(2) 0.0089(2) -0.00007(18) -0.00129(19) -0.00160(19)
C1 0.0280(13) 0.0522(17) 0.0277(12) 0.0091(12) -0.0034(10) -0.0035(12)
C2 0.0318(14) 0.0430(16) 0.0372(14) -0.0025(12) -0.0099(12) -0.0041(12)
C3 0.0300(13) 0.0390(15) 0.0443(15) 0.0120(12) -0.0068(12) -0.0087(11)
C4 0.0386(14) 0.0234(12) 0.0299(12) -0.0079(10) 0.0050(11) -0.0062(10)
C5 0.0309(15) 0.0394(16) 0.089(3) -0.0162(16) -0.0038(16) -0.0166(13)
C6 0.0318(16) 0.0466(19) 0.128(4) -0.006(2) -0.038(2) -0.0097(14)
C7 0.0374(16) 0.0303(15) 0.089(2) 0.0063(15) -0.0292(17) -0.0058(12)
C8 0.0254(11) 0.0279(12) 0.0238(11) -0.0102(9) -0.0061(9) -0.0014(9)
C9 0.0228(12) 0.0264(12) 0.0432(14) -0.0098(10) -0.0050(10) -0.0081(9)
C10 0.0096(8) 0.0092(8) 0.0127(8) -0.0028(7) 0.0002(7) -0.0002(7)
C11 0.0109(8) 0.0121(9) 0.0155(9) -0.0010(7) -0.0023(7) -0.0028(7)
C12 0.0127(9) 0.0110(9) 0.0233(10) -0.0015(7) -0.0009(8) -0.0036(7)
C13 0.0193(10) 0.0144(9) 0.0222(10) -0.0077(8) -0.0046(8) -0.0034(8)
C14 0.0211(10) 0.0156(10) 0.0144(9) -0.0042(7) -0.0019(8) -0.0018(8)
C15 0.0119(9) 0.0122(9) 0.0124(8) -0.0016(7) -0.0006(7) 0.0008(7)
C16 0.0185(9) 0.0130(9) 0.0087(8) -0.0011(7) 0.0024(7) -0.0015(7)
C17 0.0193(10) 0.0229(11) 0.0170(9) -0.0078(8) -0.0039(8) -0.0001(8)
C18 0.0296(11) 0.0154(10) 0.0120(9) 0.0021(7) 0.0025(8) -0.0006(8)
C19 0.0126(9) 0.0082(8) 0.0100(8) -0.0010(6) 0.0003(7) -0.0035(7)
C20 0.0111(9) 0.0123(9) 0.0143(9) -0.0004(7) -0.0006(7) -0.0018(7)
C21 0.0142(9) 0.0139(9) 0.0160(9) 0.0009(7) 0.0033(7) -0.0036(7)
C22 0.0222(10) 0.0154(9) 0.0127(9) 0.0036(7) 0.0001(8) -0.0056(8)
C23 0.0146(9) 0.0187(10) 0.0152(9) 0.0040(7) -0.0065(7) -0.0023(8)
C24 0.0128(9) 0.0122(9) 0.0139(9) 0.0004(7) -0.0006(7) -0.0034(7)
C25 0.0091(8) 0.0113(8) 0.0123(8) 0.0020(7) 0.0015(7) -0.0021(7)
C26 0.0132(9) 0.0114(9) 0.0177(9) 0.0024(7) -0.0003(7) -0.0032(7)
C27 0.0128(9) 0.0125(9) 0.0196(9) -0.0030(7) -0.0028(7) -0.0049(7)
C28 0.0184(10) 0.0109(9) 0.0245(10) -0.0034(8) -0.0009(8) -0.0053(7)
C29 0.0180(10) 0.0200(10) 0.0219(10) 0.0011(8) 0.0043(8) -0.0074(8)
C30 0.0161(10) 0.0180(10) 0.0433(13) -0.0042(9) -0.0018(10) -0.0081(8)
C31 0.0090(9) 0.0232(11) 0.0509(15) -0.0023(10) 0.0018(10) -0.0051(8)
C32 0.0125(9) 0.0158(10) 0.0319(11) -0.0012(8) 0.0072(8) -0.0008(8)
C33 0.0141(9) 0.0108(9) 0.0160(9) 0.0013(7) 0.0019(7) -0.0023(7)
C34 0.0155(9) 0.0106(9) 0.0293(11) -0.0023(8) -0.0028(8) -0.0036(7)
C35 0.0164(10) 0.0212(10) 0.0177(9) -0.0032(8) -0.0039(8) -0.0060(8)
C36 0.0136(9) 0.0103(9) 0.0165(9) -0.0009(7) -0.0005(7) -0.0051(7)
C37 0.0130(9) 0.0127(9) 0.0109(8) -0.0008(7) 0.0012(7) -0.0035(7)
C38 0.0152(9) 0.0155(9) 0.0198(9) -0.0022(7) 0.0009(8) -0.0069(8)
C39 0.0103(9) 0.0216(10) 0.0215(10) -0.0003(8) -0.0012(8) -0.0042(8)
C40 0.0126(9) 0.0145(9) 0.0224(10) 0.0022(8) 0.0019(8) 0.0011(7)
C41 0.0129(9) 0.0121(9) 0.0164(9) -0.0002(7) 0.0031(7) -0.0017(7)
C42 0.0092(8) 0.0126(9) 0.0111(8) -0.0015(7) 0.0006(7) -0.0037(7)
C43 0.0190(10) 0.0085(8) 0.0111(8) -0.0021(7) -0.0010(7) -0.0038(7)
C44 0.0201(10) 0.0169(10) 0.0142(9) -0.0026(7) 0.0007(8) -0.0058(8)
C45 0.0317(12) 0.0219(11) 0.0124(9) -0.0043(8) 0.0065(8) -0.0079(9)
C46 0.0415(14) 0.0180(10) 0.0111(9) -0.0015(8) -0.0037(9) -0.0089(9)
C47 0.0271(11) 0.0133(9) 0.0180(10) -0.0023(8) -0.0084(8) -0.0040(8)
C48 0.0175(9) 0.0118(9) 0.0159(9) -0.0021(7) -0.0020(8) -0.0033(7)
C49 0.0074(8) 0.0098(8) 0.0154(9) -0.0013(7) 0.0011(7) -0.0015(6)
C50 0.0079(8) 0.0092(8) 0.0157(9) -0.0017(7) 0.0025(7) 0.0011(6)
C51 0.0149(9) 0.0096(9) 0.0205(9) 0.0009(7) 0.0056(8) -0.0011(7)
C52 0.0150(9) 0.0101(9) 0.0315(11) -0.0027(8) 0.0068(8) -0.0046(7)
C53 0.0163(10) 0.0133(9) 0.0279(11) -0.0093(8) 0.0034(8) -0.0063(8)
C54 0.0137(9) 0.0130(9) 0.0190(9) -0.0050(7) 0.0008(8) -0.0031(7)
C55 0.0139(9) 0.0120(9) 0.0131(8) 0.0012(7) -0.0007(7) -0.0014(7)
C56 0.0167(9) 0.0149(9) 0.0163(9) 0.0012(7) 0.0028(8) -0.0028(8)
C57 0.0259(11) 0.0183(10) 0.0127(9) -0.0017(7) -0.0059(8) -0.0033(8)
C58 0.0493(18) 0.0423(17) 0.0475(17) 0.0038(14) 0.0154(15) -0.0015(14)
C59 0.0486(18) 0.0507(18) 0.0370(15) -0.0063(13) 0.0176(14) -0.0127(14)
C60 0.0409(17) 0.063(2) 0.0362(15) 0.0043(14) 0.0104(13) -0.0098(15)

loop_
_atom_type_symbol
_atom_type_description
_atom_type_scat_dispersion_real
_atom_type_scat_dispersion_imag
_atom_type_scat_source
C C 0.0033 0.0016 'International Tables Vol C Tables 4.2.6.8 and 6.1.1.4'
H H 0 0 'International Tables Vol C Tables 4.2.6.8 and 6.1.1.4'
Si Si 0.0817 0.0704 'International Tables Vol C Tables 4.2.6.8 and 6.1.1.4'
P P 0.1023 0.0942 'International Tables Vol C Tables 4.2.6.8 and 6.1.1.4'
Cl Cl 0.1484 0.1585 'International Tables Vol C Tables 4.2.6.8 and 6.1.1.4'
Ir Ir -1.4442 7.9887 'International Tables Vol C Tables 4.2.6.8 and 6.1.1.4'

loop_
_geom_angle_atom_site_label_1
_geom_angle_atom_site_label_2
_geom_angle_atom_site_label_3
_geom_angle
_geom_angle_site_symmetry_1
_geom_angle_site_symmetry_3
P2 IR1 SI3 91.203(18) . .
P2 IR1 SI4 89.776(17) . .
SI3 IR1 SI4 99.399(18) . .
P2 IR1 CL1 101.859(15) . .
SI3 IR1 CL1 91.392(17) . .
SI4 IR1 CL1 163.996(17) . .
P2 IR1 IR2 157.770(12) . .
SI3 IR1 IR2 91.108(13) . .
SI4 IR1 IR2 111.627(13) . .
CL1 IR1 IR2 55.981(10) . .
P2 IR1 HY1 164.3(9) . .
SI3 IR1 HY1 89.7(9) . .
SI4 IR1 HY1 74.6(9) . .
CL1 IR1 HY1 93.8(9) . .
IR2 IR1 HY1 37.8(9) . .
P1 IR2 SI2 90.219(18) . .
P1 IR2 SI1 88.349(17) . .
SI2 IR2 SI1 100.542(19) . .
P1 IR2 CL1 102.413(15) . .
SI2 IR2 CL1 88.815(17) . .
SI1 IR2 CL1 165.783(17) . .
P1 IR2 IR1 158.344(12) . .
SI2 IR2 IR1 91.329(13) . .
SI1 IR2 IR1 112.556(13) . .
CL1 IR2 IR1 56.039(10) . .
P1 IR2 HY1 163.8(8) . .
SI2 IR2 HY1 93.0(9) . .
SI1 IR2 HY1 75.4(8) . .
CL1 IR2 HY1 93.6(9) . .
IR1 IR2 HY1 37.5(9) . .
IR2 CL1 IR1 67.981(11) . .
C25 P1 C10 103.21(8) . .
C25 P1 C19 100.72(8) . .
C10 P1 C19 102.58(8) . .
C25 P1 IR2 118.33(6) . .
C10 P1 IR2 113.91(6) . .
C19 P1 IR2 115.90(6) . .
C42 P2 C49 104.83(8) . .
C42 P2 C43 101.35(9) . .
C49 P2 C43 104.32(8) . .
C42 P2 IR1 118.20(6) . .
C49 P2 IR1 111.20(6) . .
C43 P2 IR1 115.43(6) . .
C18 SI1 C17 106.21(10) . .
C18 SI1 C16 103.65(9) . .
C17 SI1 C16 104.68(9) . .
C18 SI1 IR2 122.04(7) . .
C17 SI1 IR2 104.79(7) . .
C16 SI1 IR2 114.04(6) . .
C29 SI2 C28 106.98(9) . .
C29 SI2 C27 105.73(9) . .
C28 SI2 C27 105.73(9) . .
C29 SI2 IR2 120.23(7) . .
C28 SI2 IR2 110.25(7) . .
C27 SI2 IR2 106.97(6) . .
C35 SI3 C34 107.14(9) . .
C35 SI3 C36 103.78(9) . .
C34 SI3 C36 105.02(9) . .
C35 SI3 IR1 122.21(7) . .
C34 SI3 IR1 109.46(7) . .
C36 SI3 IR1 107.90(6) . .
C57 SI4 C56 105.60(9) . .
C57 SI4 C55 104.73(9) . .
C56 SI4 C55 102.21(9) . .
C57 SI4 IR1 122.11(7) . .
C56 SI4 IR1 107.21(6) . .
C55 SI4 IR1 113.02(6) . .
C3 C1 C2 120.2(3) . 2_678
C3 C1 H1 119.9 . .
C2 C1 H1 119.9 2_678 .
C3 C2 C1 119.9(3) . 2_678
C3 C2 H3 120.1 . .
C1 C2 H3 120.1 2_678 .
C1 C3 C2 119.9(3) . .
C1 C3 H2 120 . .
C2 C3 H2 120 . .
C5 C4 C8 119.4(2) . .
C5 C4 H4 120.3 . .
C8 C4 H4 120.3 . .
C4 C5 C6 120.0(3) . .
C4 C5 H6 120 . .
C6 C5 H6 120 . .
C7 C6 C5 120.3(3) . .
C7 C6 H7 119.8 . .
C5 C6 H7 119.8 . .
C9 C7 C6 119.7(3) . .
C9 C7 H5 120.1 . .
C6 C7 H5 120.1 . .
C9 C8 C4 120.5(2) . .
C9 C8 H9 119.7 . .
C4 C8 H9 119.7 . .
C7 C9 C8 120.1(2) . .
C7 C9 H8 120 . .
C8 C9 H8 120 . .
C11 C10 C15 120.11(17) . .
C11 C10 P1 120.94(14) . .
C15 C10 P1 118.95(14) . .
C12 C11 C10 120.63(18) . .
C12 C11 H21 119.7 . .
C10 C11 H21 119.7 . .
C13 C12 C11 119.68(18) . .
C13 C12 H10 120.2 . .
C11 C12 H10 120.2 . .
C14 C13 C12 119.89(18) . .
C14 C13 H20 120.1 . .
C12 C13 H20 120.1 . .
C13 C14 C15 122.02(18) . .
C13 C14 H11 119 . .
C15 C14 H11 119 . .
C14 C15 C10 117.62(17) . .
C14 C15 C16 120.52(17) . .
C10 C15 C16 121.81(16) . .
C15 C16 SI1 111.91(13) . .
C15 C16 H12 109.2 . .
SI1 C16 H12 109.2 . .
C15 C16 H19 109.2 . .
SI1 C16 H19 109.2 . .
H12 C16 H19 107.9 . .
SI1 C17 H15 109.5 . .
SI1 C17 H14 109.5 . .
H15 C17 H14 109.5 . .
SI1 C17 H13 109.5 . .
H15 C17 H13 109.5 . .
H14 C17 H13 109.5 . .
SI1 C18 H18 109.5 . .
SI1 C18 H17 109.5 . .
H18 C18 H17 109.5 . .
SI1 C18 H16 109.5 . .
H18 C18 H16 109.5 . .
H17 C18 H16 109.5 . .
C20 C19 C24 119.03(17) . .
C20 C19 P1 119.41(14) . .
C24 C19 P1 121.42(14) . .
C21 C20 C19 120.29(17) . .
C21 C20 H22 119.9 . .
C19 C20 H22 119.9 . .
C20 C21 C22 120.40(18) . .
C20 C21 H26 119.8 . .
C22 C21 H26 119.8 . .
C23 C22 C21 119.85(18) . .
C23 C22 H23 120.1 . .
C21 C22 H23 120.1 . .
C22 C23 C24 120.30(18) . .
C22 C23 H24 119.9 . .
C24 C23 H24 119.9 . .
C23 C24 C19 120.14(18) . .
C23 C24 H25 119.9 . .
C19 C24 H25 119.9 . .
C33 C25 C26 119.83(17) . .
C33 C25 P1 121.17(14) . .
C26 C25 P1 118.71(14) . .
C30 C26 C25 117.74(18) . .
C30 C26 C27 120.88(18) . .
C25 C26 C27 121.37(17) . .
C26 C27 SI2 110.83(13) . .
C26 C27 H34 109.5 . .
SI2 C27 H34 109.5 . .
C26 C27 H33 109.5 . .
SI2 C27 H33 109.5 . .
H34 C27 H33 108.1 . .
SI2 C28 H29 109.5 . .
SI2 C28 H27 109.5 . .
H29 C28 H27 109.5 . .
SI2 C28 H28 109.5 . .
H29 C28 H28 109.5 . .
H27 C28 H28 109.5 . .
SI2 C29 H30 109.5 . .
SI2 C29 H31 109.5 . .
H30 C29 H31 109.5 . .
SI2 C29 H32 109.5 . .
H30 C29 H32 109.5 . .
H31 C29 H32 109.5 . .
C31 C30 C26 121.7(2) . .
C31 C30 H35 119.1 . .
C26 C30 H35 119.1 . .
C32 C31 C30 120.2(2) . .
C32 C31 H38 119.9 . .
C30 C31 H38 119.9 . .
C33 C32 C31 119.22(19) . .
C33 C32 H37 120.4 . .
C31 C32 H37 120.4 . .
C32 C33 C25 121.26(19) . .
C32 C33 H36 119.4 . .
C25 C33 H36 119.4 . .
SI3 C34 H40 109.5 . .
SI3 C34 H39 109.5 . .
H40 C34 H39 109.5 . .
SI3 C34 H41 109.5 . .
H40 C34 H41 109.5 . .
H39 C34 H41 109.5 . .
SI3 C35 H43 109.5 . .
SI3 C35 H44 109.5 . .
H43 C35 H44 109.5 . .
SI3 C35 H42 109.5 . .
H43 C35 H42 109.5 . .
H44 C35 H42 109.5 . .
C37 C36 SI3 111.29(13) . .
C37 C36 H67 109.4 . .
SI3 C36 H67 109.4 . .
C37 C36 H66 109.4 . .
SI3 C36 H66 109.4 . .
H67 C36 H66 108 . .
C38 C37 C42 118.07(17) . .
C38 C37 C36 120.59(17) . .
C42 C37 C36 121.33(17) . .
C39 C38 C37 121.41(18) . .
C39 C38 H45 119.3 . .
C37 C38 H45 119.3 . .
C40 C39 C38 120.26(19) . .
C40 C39 H46 119.9 . .
C38 C39 H46 119.9 . .
C39 C40 C41 119.26(18) . .
C39 C40 H65 120.4 . .
C41 C40 H65 120.4 . .
C40 C41 C42 121.06(18) . .
C40 C41 H64 119.5 . .
C42 C41 H64 119.5 . .
C41 C42 C37 119.85(17) . .
C41 C42 P2 120.69(14) . .
C37 C42 P2 119.45(14) . .
C44 C43 C48 118.69(17) . .
C44 C43 P2 121.77(15) . .
C48 C43 P2 119.53(14) . .
C43 C44 C45 120.51(19) . .
C43 C44 H47 119.7 . .
C45 C44 H47 119.7 . .
C46 C45 C44 120.1(2) . .
C46 C45 H48 120 . .
C44 C45 H48 120 . .
C45 C46 C47 119.78(19) . .
C45 C46 H49 120.1 . .
C47 C46 H49 120.1 . .
C46 C47 C48 120.3(2) . .
C46 C47 H50 119.9 . .
C48 C47 H50 119.9 . .
C47 C48 C43 120.65(19) . .
C47 C48 H51 119.7 . .
C43 C48 H51 119.7 . .
C54 C49 C50 119.87(17) . .
C54 C49 P2 120.71(14) . .
C50 C49 P2 119.30(14) . .
C51 C50 C49 117.54(17) . .
C51 C50 C55 120.36(17) . .
C49 C50 C55 122.01(16) . .
C52 C51 C50 121.95(18) . .
C52 C51 H55 119 . .
C50 C51 H55 119 . .
C51 C52 C53 120.10(18) . .
C51 C52 H52 120 . .
C53 C52 H52 120 . .
C52 C53 C54 119.37(19) . .
C52 C53 H54 120.3 . .
C54 C53 H54 120.3 . .
C53 C54 C49 121.06(19) . .
C53 C54 H53 119.5 . .
C49 C54 H53 119.5 . .
C50 C55 SI4 110.41(13) . .
C50 C55 H63 109.6 . .
SI4 C55 H63 109.6 . .
C50 C55 H62 109.6 . .
SI4 C55 H62 109.6 . .
H63 C55 H62 108.1 . .
SI4 C56 H58 109.5 . .
SI4 C56 H57 109.5 . .
H58 C56 H57 109.5 . .
SI4 C56 H56 109.5 . .
H58 C56 H56 109.5 . .
H57 C56 H56 109.5 . .
SI4 C57 H61 109.5 . .
SI4 C57 H59 109.5 . .
H61 C57 H59 109.5 . .
SI4 C57 H60 109.5 . .
H61 C57 H60 109.5 . .
H59 C57 H60 109.5 . .
C59 C58 C60 120.4(3) . 2_666
C59 C58 H68 119.8 . .
C60 C58 H68 119.8 2_666 .
C58 C59 C60 119.5(3) . .
C58 C59 H69 120.3 . .
C60 C59 H69 120.3 . .
C58 C60 C59 120.1(3) 2_666 .
C58 C60 H70 120 2_666 .
C59 C60 H70 120 . .

loop_
_geom_bond_atom_site_label_1
_geom_bond_atom_site_label_2
_geom_bond_distance
_geom_bond_site_symmetry_2
IR1 P2 2.2819(5) .
IR1 SI3 2.3046(5) .
IR1 SI4 2.3397(5) .
IR1 CL1 2.5049(4) .
IR1 IR2 2.79974(13) .
IR1 HY1 1.76(3) .
IR2 P1 2.2741(5) .
IR2 SI2 2.3061(5) .
IR2 SI1 2.3347(5) .
IR2 CL1 2.5031(4) .
IR2 HY1 1.77(3) .
P1 C25 1.8291(19) .
P1 C10 1.8298(19) .
P1 C19 1.8337(18) .
P2 C42 1.8272(19) .
P2 C49 1.8274(19) .
P2 C43 1.8400(19) .
SI1 C18 1.887(2) .
SI1 C17 1.895(2) .
SI1 C16 1.906(2) .
SI2 C29 1.875(2) .
SI2 C28 1.894(2) .
SI2 C27 1.898(2) .
SI3 C35 1.877(2) .
SI3 C34 1.888(2) .
SI3 C36 1.9025(19) .
SI4 C57 1.883(2) .
SI4 C56 1.893(2) .
SI4 C55 1.9070(19) .
C1 C3 1.371(4) .
C1 C2 1.385(4) 2_678
C1 H1 0.95 .
C2 C3 1.380(4) .
C2 C1 1.385(4) 2_678
C2 H3 0.95 .
C3 H2 0.95 .
C4 C5 1.376(4) .
C4 C8 1.376(3) .
C4 H4 0.95 .
C5 C6 1.377(4) .
C5 H6 0.95 .
C6 C7 1.375(4) .
C6 H7 0.95 .
C7 C9 1.371(4) .
C7 H5 0.95 .
C8 C9 1.373(3) .
C8 H9 0.95 .
C9 H8 0.95 .
C10 C11 1.398(3) .
C10 C15 1.413(2) .
C11 C12 1.391(3) .
C11 H21 0.95 .
C12 C13 1.385(3) .
C12 H10 0.95 .
C13 C14 1.383(3) .
C13 H20 0.95 .
C14 C15 1.399(3) .
C14 H11 0.95 .
C15 C16 1.492(3) .
C16 H12 0.99 .
C16 H19 0.99 .
C17 H15 0.98 .
C17 H14 0.98 .
C17 H13 0.98 .
C18 H18 0.98 .
C18 H17 0.98 .
C18 H16 0.98 .
C19 C20 1.397(3) .
C19 C24 1.399(3) .
C20 C21 1.386(3) .
C20 H22 0.95 .
C21 C22 1.386(3) .
C21 H26 0.95 .
C22 C23 1.382(3) .
C22 H23 0.95 .
C23 C24 1.393(3) .
C23 H24 0.95 .
C24 H25 0.95 .
C25 C33 1.395(3) .
C25 C26 1.409(3) .
C26 C30 1.394(3) .
C26 C27 1.496(3) .
C27 H34 0.99 .
C27 H33 0.99 .
C28 H29 0.98 .
C28 H27 0.98 .
C28 H28 0.98 .
C29 H30 0.98 .
C29 H31 0.98 .
C29 H32 0.98 .
C30 C31 1.384(3) .
C30 H35 0.95 .
C31 C32 1.382(3) .
C31 H38 0.95 .
C32 C33 1.380(3) .
C32 H37 0.95 .
C33 H36 0.95 .
C34 H40 0.98 .
C34 H39 0.98 .
C34 H41 0.98 .
C35 H43 0.98 .
C35 H44 0.98 .
C35 H42 0.98 .
C36 C37 1.495(3) .
C36 H67 0.99 .
C36 H66 0.99 .
C37 C38 1.398(3) .
C37 C42 1.408(3) .
C38 C39 1.388(3) .
C38 H45 0.95 .
C39 C40 1.385(3) .
C39 H46 0.95 .
C40 C41 1.386(3) .
C40 H65 0.95 .
C41 C42 1.398(3) .
C41 H64 0.95 .
C43 C44 1.394(3) .
C43 C48 1.396(3) .
C44 C45 1.398(3) .
C44 H47 0.95 .
C45 C46 1.385(3) .
C45 H48 0.95 .
C46 C47 1.387(3) .
C46 H49 0.95 .
C47 C48 1.388(3) .
C47 H50 0.95 .
C48 H51 0.95 .
C49 C54 1.398(3) .
C49 C50 1.418(3) .
C50 C51 1.403(3) .
C50 C55 1.493(3) .
C51 C52 1.385(3) .
C51 H55 0.95 .
C52 C53 1.387(3) .
C52 H52 0.95 .
C53 C54 1.391(3) .
C53 H54 0.95 .
C54 H53 0.95 .
C55 H63 0.99 .
C55 H62 0.99 .
C56 H58 0.98 .
C56 H57 0.98 .
C56 H56 0.98 .
C57 H61 0.98 .
C57 H59 0.98 .
C57 H60 0.98 .
C58 C59 1.369(5) .
C58 C60 1.376(5) 2_666
C58 H68 0.95 .
C59 C60 1.379(4) .
C59 H69 0.95 .
C60 C58 1.376(5) 2_666
C60 H70 0.95 .

loop_
_geom_hbond_atom_site_label_D
_geom_hbond_atom_site_label_H
_geom_hbond_atom_site_label_A
_geom_hbond_distance_DH
_geom_hbond_distance_HA
_geom_hbond_distance_DA
_geom_hbond_angle_DHA
C20 H22 CL1 0.95 2.87 3.3417(19) 111.9
C20 H22 CL1 0.95 2.87 3.3417(19) 111.9
